data_2103927
loop_
_publ_author_name
'Gougeon, P.'
'Gall, P.'
'Halet, J.-F.'
'Gautier, R.'

_publ_section_title
;
 Structural trends and the electronic structure of the rare-earth
 oxomolybdates <i>R</i>Mo~5~O~8~ (<i>R</i> = La, Ce, Pr, Nd, Sm, Eu and
 Gd) containing chains of bioctahedral Mo~10~ clusters
;
_journal_issue 4
_journal_name_full 'Acta Crystallographica Section B'
_journal_page_first 472
_journal_page_last 478
_journal_paper_doi 10.1107/S0108768103011194
_journal_volume 59
_journal_year 2003
_chemical_formula_sum 'Mo5 O8 Sm'
_chemical_formula_weight 758.05
_chemical_name_systematic
;
 ?
;
_space_group_IT_number 14
_symmetry_cell_setting monoclinic
_symmetry_space_group_name_Hall '-P 2ybc'
_symmetry_space_group_name_H-M 'P 1 21/c 1'
_atom_sites_solution_hydrogens geom
_atom_sites_solution_primary direct
_atom_sites_solution_secondary difmap
_audit_creation_method SHELXL-97
_cell_angle_alpha 90.00
_cell_angle_beta 109.6643(12)
_cell_angle_gamma 90.00
_cell_formula_units_Z 4
_cell_length_a 7.5620(2)
_cell_length_b 9.0197(2)
_cell_length_c 9.9226(2)
_cell_measurement_reflns_used 6858
_cell_measurement_temperature 293(2)
_cell_measurement_theta_max 37.78
_cell_measurement_theta_min 2.91
_cell_volume 637.32(3)
_computing_cell_refinement COLLECT
_computing_data_collection 'COLLECT (Nonius, 1998)'
_computing_data_reduction 'DENZO and SCALEPACK (Otwinowski & Minor, 1997)'
_computing_molecular_graphics 'DIAMOND(Bergerhoff, 1996)'
_computing_publication_material 'SHELXL-97 (Sheldrick, 1997)'
_computing_structure_refinement 'SHELXL-97 (Sheldrick, 1997)'
_computing_structure_solution 'SHELXS97 (Sheldrick, 1997)'
_diffrn_ambient_temperature 293(2)
_diffrn_measured_fraction_theta_full 0.995
_diffrn_measured_fraction_theta_max 0.995
_diffrn_measurement_device_type 'Nonius KappaCCD'
_diffrn_measurement_method '\f scans (\k = 0) + additional \w scans'
_diffrn_radiation_monochromator graphite
_diffrn_radiation_source 'fine-focus sealed tube'
_diffrn_radiation_type MoK\a
_diffrn_radiation_wavelength 0.71070
_diffrn_reflns_av_R_equivalents 0.0749
_diffrn_reflns_av_sigmaI/netI 0.0667
_diffrn_reflns_limit_h_max 13
_diffrn_reflns_limit_h_min -12
_diffrn_reflns_limit_k_max 15
_diffrn_reflns_limit_k_min -15
_diffrn_reflns_limit_l_max 15
_diffrn_reflns_limit_l_min -17
_diffrn_reflns_number 15935
_diffrn_reflns_theta_full 37.75
_diffrn_reflns_theta_max 37.75
_diffrn_reflns_theta_min 3.14
_exptl_absorpt_coefficient_mu 18.615
_exptl_absorpt_correction_T_max 0.5126
_exptl_absorpt_correction_T_min 0.3783
_exptl_absorpt_correction_type multi-scan
_exptl_absorpt_process_details
;
r.h. blessing, acta cryst. (1995), a51, 33-38
;
_exptl_crystal_colour black
_exptl_crystal_density_diffrn 7.900
_exptl_crystal_density_method 'not measured'
_exptl_crystal_description 'irregular plate'
_exptl_crystal_F_000 1344
_exptl_crystal_size_max 0.094
_exptl_crystal_size_mid 0.056
_exptl_crystal_size_min 0.030
_refine_diff_density_max 4.494
_refine_diff_density_min -2.892
_refine_ls_extinction_coef 0.00439(19)
_refine_ls_extinction_expression Fc^*^=kFc[1+0.001xFc^2^\l^3^/sin(2\q)]^-1/4^
_refine_ls_extinction_method SHELXL
_refine_ls_goodness_of_fit_ref 1.034
_refine_ls_hydrogen_treatment mixed
_refine_ls_matrix_type full
_refine_ls_number_parameters 128
_refine_ls_number_reflns 3395
_refine_ls_number_restraints 0
_refine_ls_restrained_S_all 1.034
_refine_ls_R_factor_all 0.0615
_refine_ls_R_factor_gt 0.0390
_refine_ls_shift/su_max 0.001
_refine_ls_shift/su_mean 0.000
_refine_ls_structure_factor_coef Fsqd
_refine_ls_weighting_details 'calc w=1/[\s^2^(Fo^2^)+(0.0313P)^2^+0.0000P] where P=(Fo^2^+2Fc^2^)/3'
_refine_ls_weighting_scheme calc
_refine_ls_wR_factor_gt 0.0778
_refine_ls_wR_factor_ref 0.0870
_reflns_number_gt 2569
_reflns_number_total 3395
_reflns_threshold_expression >2sigma(I)
_cod_data_source_file na5000.cif
_cod_data_source_block SmMo5O8
_cod_depositor_comments
;
The following automatic conversions were performed:
'_symmetry_cell_setting' value 'Monoclinic' changed to 'monoclinic'
according to '/home/saulius/struct/CIF-dictionaries/cif_core.dic'
dictionary named 'cif_core.dic' version 2.4.1 from 2010-06-29.

Automatic conversion script
Id: cif_fix_enum 1527 2010-12-29 10:47:43Z saulius 

The following automatic conversions were performed:

'_symmetry_cell_setting' value 'Monoclinic' changed to 'monoclinic'
according to /home/saulius/struct/CIF-dictionaries/cif_core.dic
dictionary named 'cif_core.dic' version 2.4.1 from 2010-06-29.

Automatic conversion script
Id: cif_fix_values 1715 2011-07-08 13:25:40Z adriana 
;
_cod_original_sg_symbol_H-M P21/c
_cod_original_formula_sum 'Sm Mo5 O8'
_cod_database_code 2103927

loop_
_symmetry_equiv_pos_as_xyz
'x, y, z'
'-x, y+1/2, -z+1/2'
'-x, -y, -z'
'x, -y-1/2, z-1/2'

loop_
_atom_site_label
_atom_site_fract_x
_atom_site_fract_y
_atom_site_fract_z
_atom_site_U_iso_or_equiv
_atom_site_adp_type
_atom_site_calc_flag
_atom_site_occupancy
_atom_site_type_symbol
Sm 0.26744(4) 0.50342(3) 0.53268(3) 0.00998(8) Uani d 1 Sm
Mo1 0.60408(6) -0.11595(4) 0.48701(4) 0.00656(9) Uani d 1 Mo
Mo2 0.38458(6) -0.11813(4) 0.67749(4) 0.00645(9) Uani d 1 Mo
Mo3 0.17205(6) -0.12713(4) 0.38201(4) 0.00592(9) Uani d 1 Mo
Mo4 0.80693(6) -0.13060(4) 0.29808(4) 0.00578(9) Uani d 1 Mo
Mo5 -0.00176(6) -0.12369(4) 0.58656(4) 0.00578(8) Uani d 1 Mo
O1 0.4009(5) 0.0061(3) 0.8499(3) 0.0080(6) Uani d 1 O
O2 -0.0011(5) -0.2200(4) 0.9337(3) 0.0077(6) Uani d 1 O
O3 -0.0179(5) 0.0032(3) 0.2297(3) 0.0067(6) Uani d 1 O
O4 0.3902(5) -0.2445(4) 0.0128(3) 0.0097(7) Uani d 1 O
O5 0.7952(5) -0.2394(4) 0.1140(3) 0.0085(6) Uani d 1 O
O6 0.2008(5) -0.2382(4) 0.2085(3) 0.0105(7) Uani d 1 O
O7 0.6078(5) -0.2316(4) 0.8319(3) 0.0074(6) Uani d 1 O
O8 0.3824(5) -0.0060(3) 0.3265(4) 0.0080(6) Uani d 1 O

loop_
_atom_site_aniso_label
_atom_site_aniso_U_11
_atom_site_aniso_U_22
_atom_site_aniso_U_33
_atom_site_aniso_U_12
_atom_site_aniso_U_13
_atom_site_aniso_U_23
Sm 0.00893(13) 0.01056(13) 0.01018(13) -0.00034(8) 0.00288(9) 0.00063(8)
Mo1 0.00622(19) 0.00606(18) 0.00656(18) 0.00017(13) 0.00102(14) -0.00023(12)
Mo2 0.00644(18) 0.00642(18) 0.00563(17) -0.00039(13) 0.00091(13) 0.00049(13)
Mo3 0.00645(18) 0.00621(18) 0.00491(17) 0.00024(13) 0.00165(13) -0.00006(13)
Mo4 0.00588(18) 0.00619(17) 0.00511(17) -0.00021(13) 0.00164(13) -0.00030(12)
Mo5 0.00617(19) 0.00582(17) 0.00506(17) -0.00013(13) 0.00150(13) 0.00032(13)
O1 0.0100(17) 0.0088(16) 0.0047(14) 0.0021(12) 0.0018(12) 0.0004(11)
O2 0.0104(16) 0.0056(14) 0.0058(14) -0.0018(12) 0.0010(12) -0.0011(11)
O3 0.0080(16) 0.0072(15) 0.0048(14) -0.0023(11) 0.0019(12) -0.0010(11)
O4 0.0096(17) 0.0104(16) 0.0091(15) -0.0005(13) 0.0033(13) 0.0005(12)
O5 0.0075(16) 0.0087(15) 0.0085(15) -0.0008(12) 0.0015(12) -0.0027(12)
O6 0.0103(17) 0.0114(16) 0.0099(16) -0.0024(13) 0.0034(13) -0.0048(13)
O7 0.0092(16) 0.0083(14) 0.0047(13) 0.0043(12) 0.0023(12) 0.0029(11)
O8 0.0049(15) 0.0106(16) 0.0072(14) 0.0016(12) 0.0002(11) 0.0013(12)

loop_
_atom_type_symbol
_atom_type_description
_atom_type_scat_dispersion_real
_atom_type_scat_dispersion_imag
_atom_type_scat_source
Sm Sm -0.1638 3.4418 'International Tables Vol C Tables 4.2.6.8 and 6.1.1.4'
Mo Mo -1.6832 0.6857 'International Tables Vol C Tables 4.2.6.8 and 6.1.1.4'
O O 0.0106 0.0060 'International Tables Vol C Tables 4.2.6.8 and 6.1.1.4'

loop_
_geom_angle_atom_site_label_1
_geom_angle_atom_site_label_2
_geom_angle_atom_site_label_3
_geom_angle_site_symmetry_1
_geom_angle_site_symmetry_3
_geom_angle
O1 Sm O1 4_565 2_656 73.97(12)
O1 Sm O4 4_565 4_566 72.04(10)

loop_
_geom_bond_atom_site_label_1
_geom_bond_atom_site_label_2
_geom_bond_site_symmetry_2
_geom_bond_distance
Sm O1 4_565 2.355(3)
Sm O1 2_656 2.384(4)
Sm O4 4_566 2.398(4)
Sm O7 2_656 2.517(3)
Sm O5 2_655 2.584(3)
Sm O3 2 2.652(3)
Sm O8 4_566 2.748(3)
Sm O2 4_565 2.750(3)
Sm O6 4_566 2.894(3)
Sm O2 2_556 2.947(3)
Sm Mo2 2_656 3.3621(5)
Sm Mo4 2_655 3.3626(4)
Mo1 O5 4_556 2.038(3)
Mo1 O7 4 2.071(3)
Mo1 O8 3_656 2.126(3)
Mo1 O8 . 2.129(3)
Mo1 O4 4_556 2.132(4)
Mo1 Mo1 3_656 2.6818(8)
Mo1 Mo2 3_656 2.6876(5)
Mo1 Mo4 . 2.7964(5)
Mo1 Mo3 3_656 2.8073(6)
Mo1 Mo5 1_655 2.8077(5)
Mo1 Mo2 . 2.9050(6)
Mo1 Mo3 . 3.0787(6)
Mo2 O6 4_556 1.998(3)
Mo2 O1 . 2.014(3)
Mo2 O4 4_556 2.063(3)
Mo2 O8 3_656 2.100(3)
Mo2 O7 . 2.122(3)
Mo2 Mo1 3_656 2.6876(5)
Mo2 Mo4 3_656 2.7249(6)
Mo2 Mo5 . 2.7527(6)
Mo2 Mo3 . 2.8309(6)
Mo2 Sm 2_646 3.3621(5)
Mo3 O6 . 2.065(3)
Mo3 O3 . 2.066(3)
Mo3 O4 4_556 2.075(3)
Mo3 O2 4 2.081(3)
Mo3 O8 . 2.148(3)
Mo3 Mo4 1_455 2.6020(6)
Mo3 Mo5 3_556 2.6727(6)
Mo3 Mo5 . 2.7647(5)
Mo3 Mo1 3_656 2.8073(6)
Mo3 Sm 1_545 3.6241(5)
Mo4 O5 . 2.049(3)
Mo4 O7 4 2.065(3)
Mo4 O3 1_655 2.068(3)
Mo4 O1 3_656 2.082(3)
Mo4 O2 4_655 2.102(3)
Mo4 Mo3 1_655 2.6020(6)
Mo4 Mo2 3_656 2.7249(6)
Mo4 Mo5 1_655 2.7393(5)
Mo4 Mo5 3_656 2.7580(6)
Mo4 Sm 2_645 3.3626(4)
Mo5 O6 4_556 2.028(3)
Mo5 O5 4_456 2.059(3)
Mo5 O2 4 2.072(3)
Mo5 O3 3_556 2.085(3)
Mo5 Mo3 3_556 2.6727(6)
Mo5 Mo4 1_455 2.7393(5)
Mo5 Mo4 3_656 2.7580(6)
Mo5 Mo1 1_455 2.8077(5)
